data_1527523
loop_
_publ_author_name
'Hong, H.Y.-P.'
'Steinfink, H.'

_publ_section_title
;
 The Crystal Chemistry of Phases in the Ba-Fe-S and Se Systems
;
_journal_name_full 'Journal of Solid State Chemistry'
_journal_page_first 93
_journal_page_last 104
_journal_volume 5
_journal_year 1972
_chemical_formula_sum 'Ba Fe2 S3'
_space_group_IT_number 63
_symmetry_space_group_name_Hall '-C 2c 2'
_symmetry_space_group_name_H-M 'C m c m'
_cell_angle_alpha 90
_cell_angle_beta 90
_cell_angle_gamma 90
_cell_formula_units_Z 4
_cell_length_a 8.7835
_cell_length_b 11.219
_cell_length_c 5.286
_cell_volume 520.893
_citation_journal_id_ASTM JSSCBI
_cod_data_source_file Hong_JSSCBI_1972_1981.cif
_cod_data_source_block Ba1Fe2S3
_cod_original_cell_volume 520.8934
_cod_original_formula_sum 'Ba1 Fe2 S3'
_cod_database_code 1527523

loop_
_symmetry_equiv_pos_as_xyz
x,y,z
-x,-y,z+1/2
x,-y,-z
-x,y,-z+1/2
-x,-y,-z
x,y,-z-1/2
-x,y,z
x,-y,z-1/2
x+1/2,y+1/2,z
-x+1/2,-y+1/2,z+1/2
x+1/2,-y+1/2,-z
-x+1/2,y+1/2,-z+1/2
-x+1/2,-y+1/2,-z
x+1/2,y+1/2,-z-1/2
-x+1/2,y+1/2,z
x+1/2,-y+1/2,z-1/2

loop_
_atom_site_label
_atom_site_type_symbol
_atom_site_fract_x
_atom_site_fract_y
_atom_site_fract_z
_atom_site_occupancy
_atom_site_U_iso_or_equiv
Ba1 Ba+2 0.5 0.1859 0.25 1 0.0
Fe1 Fe+2 0.3464 0.5 0 1 0.0
S2 S-2 0.2074 0.3768 0.25 1 0.0
S1 S-2 0.5 0.6147 0.25 1 0.0
